data_8103938
loop_
_publ_author_name
'Hauf, C.'
'Kniep, R.'

_publ_section_title
;
 Crystal Structure of lithium
 catena-(monoboro-mono-dihydrogendiboratemonohydrogenphosph te), Li (B3 P
 O6 (O H)3)
;
_journal_name_full
;
Zeitschrift fuer Kristallographie - New Crystal Structures
;
_journal_page_first 313
_journal_page_last 314
_journal_volume 212
_journal_year 1997
_chemical_formula_sum 'B3 H3 Li O9 P'
_chemical_name_systematic 'Li (B3 P O6 (O H)3)'
_space_group_IT_number 60
_symmetry_space_group_name_Hall '-P 2n 2ab'
_symmetry_space_group_name_H-M 'P b c n'
_cell_angle_alpha 90
_cell_angle_beta 90
_cell_angle_gamma 90
_cell_formula_units_Z 8
_cell_length_a 11.484
_cell_length_b 8.719
_cell_length_c 13.871
_cell_volume 1388.889
_citation_journal_id_ASTM ZKNSFT
_cod_data_source_file Hauf_ZKNSFT_1997_1995.cif
_cod_data_source_block H3B3Li1O9P1
_cod_original_formula_sum 'H3 B3 Li1 O9 P1'
_cod_database_code 8103938

loop_
_symmetry_equiv_pos_as_xyz
x,y,z
-x+1/2,-y+1/2,z+1/2
x+1/2,-y+1/2,-z
-x,y,-z+1/2
-x,-y,-z
x-1/2,y-1/2,-z-1/2
-x-1/2,y-1/2,z
x,-y,z-1/2

loop_
_atom_site_label
_atom_site_type_symbol
_atom_site_fract_x
_atom_site_fract_y
_atom_site_fract_z
_atom_site_occupancy
_atom_site_U_iso_or_equiv
O5 O-2 0.2481 0.2538 0.42161 1 0.0
O7 O-2 0.3278 0.2881 0.2531 1 0.0
H3 H+1 0.5098 0.0652 0.0793 1 0.0
H1 H+1 0.0011 0.0635 0.0891 1 0.0
O1 O-2 0.0478 0.0812 0.1264 1 0.0
Li1 Li+1 0 0.1762 0.25 1 0.0
H2 H+1 0.2833 0.2381 0.2045 1 0.0
P1 P+5 0.2336 0.34182 0.32609 1 0.0
O8 O-2 0.3522 0.0469 0.4912 1 0.0
O9 O-2 0.4543 0.0731 0.1202 1 0.0
O3 O-2 0.1415 0.0553 0.501 1 0.0
B3 B+3 0.3539 0.0296 0.0757 1 0.0
Li2 Li+1 0 0.4869 0.25 1 0.0
O6 O-2 0.2516 0.071 0.12254 1 0.0
B2 B+3 0.2435 0.0886 0.4426 1 0.0
O4 O-2 0.2319 0.0083 0.3494 1 0.0
O2 O-2 0.115 0.3303 0.2841 1 0.0
B1 B+3 0.1457 0.0311 0.0822 1 0.0
